data_1563309
loop_
_publ_author_name
'Borna, Marija'
'Hunger, Jens'
'Ormeci, Alim'
'Zahn, Dirk'
'Burkhardt, Ulrich'
'Carrillo-Cabrera, Wilder'
'Cardoso-Gil, Raul'
'Kniep, R\"udiger'

_publ_section_title
;
 High-pressure high-temperature synthesis and crystal structure of the
 isotypic rare earth (RE)--thioborate--sulfides RE9[BS3]2[BS4]3S3,
 (RE=Dy--Lu)
;
_journal_issue 2
_journal_name_full 'Journal of Solid State Chemistry'
_journal_page_first 296
_journal_page_last 303
_journal_paper_doi 10.1016/j.jssc.2010.11.004
_journal_volume 184
_journal_year 2011
_chemical_formula_moiety 'B3.33 Er6 S14'
_chemical_formula_structural 'Er9 (B S3)2 (B S4)3 S3 '
_chemical_formula_sum 'B3.33 Er6 S14'
_chemical_formula_weight 1488.54
_chemical_name_systematic 'Erbium thioborate'
_space_group_IT_number 173
_space_group_name_Hall 'P 6c'
_space_group_name_H-M_alt 'P 63'
_symmetry_cell_setting hexagonal
_symmetry_space_group_name_Hall 'P 6c'
_symmetry_space_group_name_H-M 'P 63'
_cell_angle_alpha 90.0
_cell_angle_beta 90.0
_cell_angle_gamma 120.0
_cell_formula_units_Z 1
_cell_length_a 9.3279(12)
_cell_length_b 9.3279
_cell_length_c 5.8793(8)
_cell_measurement_reflns_used 42
_cell_measurement_temperature 298
_cell_measurement_theta_max 42.457
_cell_measurement_theta_min 1.500
_cell_volume 443.02(8)
_computing_structure_refinement GSAS
_diffrn_ambient_temperature 298
_diffrn_measurement_device_type 'STOE StadiP-MP diffractometer'
_diffrn_radiation_monochromator 'curved germanium (111)'
_diffrn_radiation_polarisn_ratio 0.693
_diffrn_radiation_probe x-ray
_diffrn_radiation_source 'fine-focus sealed tube'
_diffrn_radiation_type 'Cu K\a~1~'
_diffrn_radiation_wavelength 1.540613
_exptl_absorpt_coefficient_mu 65.50
_exptl_crystal_density_diffrn 5.584
_exptl_crystal_density_method 'not measured'
_exptl_crystal_F_000 648
_pd_calc_method 'Rietveld Refinement'
_pd_char_colour 'dark orange'
_pd_char_particle_morphology 'size < 0.40mm'
_pd_meas_2theta_range_inc 0.02
_pd_meas_2theta_range_max 109.98
_pd_meas_2theta_range_min 10.0
_pd_meas_number_of_points 5000
_pd_meas_scan_method step
_pd_phase_name Er9B5S21
_pd_proc_2theta_range_inc 0.02
_pd_proc_2theta_range_max 109.98
_pd_proc_2theta_range_min 10.0
_pd_proc_ls_background_function
;   
GSAS Background function number 1 with 20 terms.
 Shifted Chebyshev function of 1st kind
      1:    3091.05     2:   -3470.43     3:    2043.65     4:   -614.389    
      5:    32.3342     6:    228.379     7:   -92.1170     8:    27.7655    
      9:    46.9065    10:   -17.5992    11:    58.6312    12:   -7.28812    
     13:    18.7583    14:    55.6060    15:   -14.6906    16:    38.6804    
     17:    30.4396    18:   -15.4420    19:    21.3375    20:    8.81564 
;
_pd_proc_ls_peak_cutoff 0.00001
_pd_proc_ls_profile_function
;
 CW Profile function number 3 with  19 terms
 Pseudovoigt profile coefficients as parameterized in
 P. Thompson, D.E. Cox & J.B. Hastings (1987). J. Appl. Cryst.,20,79-83.
 Asymmetry correction of L.W. Finger, D.E. Cox & A. P. Jephcoat (1994).
 J. Appl. Cryst.,27,892-900.
 #1(GU)   =   16.287 #2(GV)   =   14.543 #3(GW)   =    2.568
 #4(GP)   =    5.178 #5(LX)   =    0.403 #6(LY)   =   11.965
 #7(S/L)  =   0.0172 #8(H/L)  =   0.0172
 #9(trns) =    -1.37 #10(shft)=  -1.3329
 #11(stec)=    34.74 #12(ptec)=     0.14 #13(sfec)=     0.00
 #14(L11) =    0.004 #15(L22) =    0.152 #16(L33) =   -0.250
 #17(L12) =    0.049 #18(L13) =   -0.413 #19(L23) =   -0.483
 Peak tails are ignored  where the intensity is below 0.0000 times the peak
   Aniso. broadening axis   0.0   0.0   1.0
;
_pd_proc_ls_prof_R_factor 0.0482
_pd_proc_ls_prof_wR_expected 0.0173
_pd_proc_ls_prof_wR_factor 0.0655
_pd_proc_number_of_points 5000
_pd_spec_mounting capillary
_pd_spec_mount_mode transmission
_refine_ls_goodness_of_fit_all 2.08
_refine_ls_matrix_type full
_refine_ls_number_constraints 2
_refine_ls_number_parameters 15
_refine_ls_number_restraints 3
_refine_ls_R_Fsqd_factor 0.1372
_refine_ls_shift/su_max 0.05
_refine_ls_shift/su_mean 0.01
_refine_ls_weighting_scheme calc
_reflns_d_resolution_high 0.945
_reflns_d_resolution_low 8.083
_reflns_limit_h_max 9
_reflns_limit_h_min 0
_reflns_limit_k_max 10
_reflns_limit_k_min 0
_reflns_limit_l_max 7
_reflns_limit_l_min 0
_reflns_number_total 207
_cod_data_source_file JSSC-2011-184-296.cif
_cod_data_source_block Er9B5S21
_cod_depositor_comments
;
The following automatic conversions were performed:

data item '_geom_angle_publ_flag' value 'N' was changed to 'n' in
accordance with the built-in table derived from the CIF Core
dictionary named 'cif_core.dic' version 2.4.5 last updated on
2014-11-21 (48 times).

data item '_geom_bond_publ_flag' value 'N' was changed to 'n' in
accordance with the built-in table derived from the CIF Core
dictionary named 'cif_core.dic' version 2.4.5 last updated on
2014-11-21 (26 times).

Automatic conversion script
Id: cif_fix_values 8369 2020-08-20 11:38:08Z andrius 
;
_cod_original_cell_volume 443.02(9)
_cod_database_code 1563309

loop_
_symmetry_equiv_pos_site_id
_symmetry_equiv_pos_as_xyz
1 +x,+y,+z
2 x-y,+x,+z+1/2
3 -y,x-y,+z
4 -x,-y,+z+1/2
5 y-x,-x,+z
6 +y,y-x,+z+1/2

loop_
_atom_site_type_symbol
_atom_site_label
_atom_site_fract_x
_atom_site_fract_y
_atom_site_fract_z
_atom_site_occupancy
_atom_site_thermal_displace_type
_atom_site_U_iso_or_equiv
_atom_site_symmetry_multiplicity
Er Er1 0.37888(20) 0.15245(19) 0.3598(16) 1.0 Uiso 0.0140(3) 6
S S1 0.1340(13) 0.2160(9) 0.2879(19) 1.0 Uiso 0.0289(19) 6
S S2 0.1054(10) 0.5253(13) 0.1357(19) 1.0 Uiso 0.0289(19) 6
S S3 0.3333 0.6667 0.5613(20) 1.0 Uiso 0.0289(19) 2
B B1 0.3333 0.6667 0.2336(23) 1.0 Uiso 0.0289(19) 2
B B2 0.0 0.0 0.2879(19) 0.66667 Uiso 0.0289(19) 2

loop_
_atom_type_symbol
_atom_type_number_in_cell
_atom_type_scat_dispersion_real
_atom_type_scat_dispersion_imag
_atom_type_scat_source
Er 6.0 0.000 0.000 International_Tables_Vol_C
S 14.0 0.000 0.000 International_Tables_Vol_C
B 3.333 0.000 0.000 International_Tables_Vol_C

loop_
_geom_angle_atom_site_label_1
_geom_angle_atom_site_label_2
_geom_angle_atom_site_label_3
_geom_angle
_geom_angle_site_symmetry_1
_geom_angle_site_symmetry_2
_geom_angle_site_symmetry_3
_geom_angle_publ_flag
S1 Er1 S1 68.5(3) 1_555 . 5_555 n
S1 Er1 S1 76.9(3) 1_555 . 6_555 n
S1 Er1 S2 151.8(5) 1_555 . 2_655 n
S1 Er1 S2 126.1(4) 1_555 . 5_555 n
S1 Er1 S2 89.1(3) 1_555 . 6_555 n
S1 Er1 S3 114.6(3) 1_555 . 2_654 n
S1 Er1 S1 75.5(3) 5_555 . 6_555 n
S1 Er1 S2 112.4(3) 5_555 . 2_655 n
S1 Er1 S2 67.4(3) 5_555 . 5_555 n
S1 Er1 S2 141.8(4) 5_555 . 6_555 n
S1 Er1 S3 130.8(4) 5_555 . 2_654 n
S1 Er1 S2 76.3(4) 6_555 . 2_655 n
S1 Er1 S2 118.8(4) 6_555 . 5_555 n
S1 Er1 S2 69.4(4) 6_555 . 6_555 n
S1 Er1 S3 153.2(3) 6_555 . 2_654 n
S2 Er1 S2 75.40(16) 2_655 . 5_555 n
S2 Er1 S2 73.5(4) 2_655 . 6_555 n
S2 Er1 S3 86.7(3) 2_655 . 2_654 n
S2 Er1 S2 144.5(3) 5_555 . 6_555 n
S2 Er1 S3 75.3(3) 5_555 . 2_654 n
S2 Er1 S3 86.2(3) 6_555 . 2_654 n
Er1 S1 Er1 101.2(4) 1_555 . 2_554 n
Er1 S1 Er1 159.7(5) 1_555 . 3_555 n
Er1 S1 B2 86.7(4) 1_555 . 1_555 n
Er1 S1 Er1 99.0(4) 2_554 . 3_555 n
Er1 S1 B2 117.63(18) 2_554 . 1_555 n
Er1 S1 B2 83.9(4) 3_555 . 1_555 n
Er1 S2 Er1 98.1(4) 2_554 . 3_555 n
Er1 S2 Er1 98.3(4) 2_554 . 6_564 n
Er1 S2 B1 85.9(5) 2_554 . 1_555 n
Er1 S2 Er1 142.8(4) 3_555 . 6_564 n
Er1 S2 B1 127.7(6) 3_555 . 1_555 n
Er1 S2 B1 86.7(4) 6_564 . 1_555 n
Er1 S3 Er1 87.9(3) 2_555 . 4_665 n
Er1 S3 Er1 87.9(3) 2_555 . 6_565 n
Er1 S3 B1 126.75(23) 2_555 . 1_555 n
Er1 S3 Er1 87.9(3) 4_665 . 6_565 n
Er1 S3 B1 126.75(23) 4_665 . 1_555 n
Er1 S3 B1 126.76(23) 6_565 . 1_555 n
S2 B1 S2 111.6(5) 1_555 . 3_665 n
S2 B1 S2 111.7(5) 1_555 . 5_565 n
S2 B1 S3 107.2(5) 1_555 . 1_555 n
S2 B1 S2 111.6(5) 3_665 . 5_565 n
S2 B1 S3 107.2(5) 3_665 . 1_555 n
S2 B1 S3 107.2(5) 5_565 . 1_555 n
S1 B2 S1 120.0 1_555 . 3_555 n
S1 B2 S1 120.0 1_555 . 5_555 n
S1 B2 S1 120.0 3_555 . 5_555 n

loop_
_geom_bond_atom_site_label_1
_geom_bond_atom_site_label_2
_geom_bond_distance
_geom_bond_site_symmetry_1
_geom_bond_site_symmetry_2
_geom_bond_publ_flag
Er1 S1 2.666(13) . 1_555 n
Er1 S1 2.757(13) . 5_555 n
Er1 S1 2.843(12) . 6_555 n
Er1 S2 2.679(13) . 2_655 n
Er1 S2 2.932(10) . 5_555 n
Er1 S2 2.706(13) . 6_555 n
Er1 S3 2.935(9) . 2_654 n
S1 Er1 2.666(13) . 1_555 n
S1 Er1 2.843(12) . 2_554 n
S1 Er1 2.757(13) . 3_555 n
S1 B2 1.762(7) . 1_555 n
S2 Er1 2.706(13) . 2_554 n
S2 Er1 2.932(10) . 3_555 n
S2 Er1 2.679(13) . 6_564 n
S2 B1 1.947(9) . 1_555 n
S3 Er1 2.935(9) . 2_555 n
S3 Er1 2.935(9) . 4_665 n
S3 Er1 2.935(9) . 6_565 n
S3 B1 1.928(17) . 1_555 n
B1 S2 1.947(9) . 1_555 n
B1 S2 1.947(9) . 3_665 n
B1 S2 1.947(9) . 5_565 n
B1 S3 1.928(17) . 1_555 n
B2 S1 1.762(7) . 1_555 n
B2 S1 1.762(7) . 3_555 n
B2 S1 1.762(7) . 5_555 n
